data_2215437
loop_
_publ_author_name
'Qing-Yun Ren'
'Hong-Wu He'
'Chuan-Fei Jin'
'Yu-Cheng Gu'

_publ_section_title
;
 Ethyl 4-amino-5-cyano-6-[(2-hydroxyethyl)amino]-2-methylnicotinate
;
_journal_coeditor_code CV2296
_journal_issue 10
_journal_name_full 'Acta Crystallographica Section E'
_journal_page_first o4015
_journal_page_last o4015
_journal_paper_doi 10.1107/S1600536807043383
_journal_volume 63
_journal_year 2007
_chemical_formula_iupac 'C12 H16 N4 O3'
_chemical_formula_moiety 'C12 H16 N4 O3'
_chemical_formula_sum 'C12 H16 N4 O3'
_chemical_formula_weight 264.29
_chemical_name_systematic
;
Ethyl 4-amino-5-cyano-6-[(2-hydroxyethyl)amino]-2-methylnicotinate
;
_space_group_IT_number 2
_symmetry_cell_setting triclinic
_symmetry_space_group_name_Hall '-P 1'
_symmetry_space_group_name_H-M 'P -1'
_atom_sites_solution_hydrogens geom
_atom_sites_solution_primary direct
_atom_sites_solution_secondary difmap
_audit_creation_method SHELXL-97
_cell_angle_alpha 79.720(2)
_cell_angle_beta 77.381(2)
_cell_angle_gamma 64.657(2)
_cell_formula_units_Z 2
_cell_length_a 7.8350(7)
_cell_length_b 9.1368(9)
_cell_length_c 10.3272(10)
_cell_measurement_reflns_used 1450
_cell_measurement_temperature 302(2)
_cell_measurement_theta_max 20.84
_cell_measurement_theta_min 3.24
_cell_volume 648.97(11)
_computing_cell_refinement 'SAINT (Bruker, 2000)'
_computing_data_collection 'SMART (Bruker, 2000)'
_computing_data_reduction 'SAINT (Bruker, 2000)'
_computing_molecular_graphics 'SHELXTL (Bruker, 2000)'
_computing_publication_material 'SHELXTL (Bruker, 2000)'
_computing_structure_refinement 'SHELXL97 (Sheldrick, 1997)'
_computing_structure_solution 'SHELXS97 (Sheldrick, 1997)'
_diffrn_ambient_temperature 302(2)
_diffrn_measured_fraction_theta_full 0.980
_diffrn_measured_fraction_theta_max 0.980
_diffrn_measurement_device_type 'Bruker SMART CCD area detector'
_diffrn_measurement_method 'phi and omega scans'
_diffrn_radiation_monochromator graphite
_diffrn_radiation_source 'fine-focus sealed tube'
_diffrn_radiation_type MoK\a
_diffrn_radiation_wavelength 0.71073
_diffrn_reflns_av_R_equivalents 0.0328
_diffrn_reflns_av_sigmaI/netI 0.0432
_diffrn_reflns_limit_h_max 10
_diffrn_reflns_limit_h_min -10
_diffrn_reflns_limit_k_max 11
_diffrn_reflns_limit_k_min -11
_diffrn_reflns_limit_l_max 13
_diffrn_reflns_limit_l_min -11
_diffrn_reflns_number 4521
_diffrn_reflns_theta_full 27.00
_diffrn_reflns_theta_max 27.00
_diffrn_reflns_theta_min 2.03
_exptl_absorpt_coefficient_mu 0.100
_exptl_absorpt_correction_T_max 0.9901
_exptl_absorpt_correction_T_min 0.9659
_exptl_absorpt_correction_type multi-scan
_exptl_absorpt_process_details '(SADABS; Bruker, 2000)'
_exptl_crystal_colour colourless
_exptl_crystal_density_diffrn 1.352
_exptl_crystal_density_method 'not measured'
_exptl_crystal_description block
_exptl_crystal_F_000 280
_exptl_crystal_size_max 0.35
_exptl_crystal_size_mid 0.20
_exptl_crystal_size_min 0.10
_refine_diff_density_max 0.267
_refine_diff_density_min -0.286
_refine_ls_extinction_method none
_refine_ls_goodness_of_fit_ref 1.062
_refine_ls_hydrogen_treatment mixed
_refine_ls_matrix_type full
_refine_ls_number_parameters 186
_refine_ls_number_reflns 2767
_refine_ls_number_restraints 0
_refine_ls_restrained_S_all 1.063
_refine_ls_R_factor_all 0.0777
_refine_ls_R_factor_gt 0.0581
_refine_ls_shift/su_max 0.000
_refine_ls_shift/su_mean 0.000
_refine_ls_structure_factor_coef Fsqd
_refine_ls_weighting_details 'calc w=1/[\s^2^(Fo^2^)+(0.0955P)^2^] where P=(Fo^2^+2Fc^2^)/3'
_refine_ls_weighting_scheme calc
_refine_ls_wR_factor_gt 0.1572
_refine_ls_wR_factor_ref 0.1723
_reflns_number_gt 1991
_reflns_number_total 2767
_reflns_threshold_expression I>2\s(I)
_cod_data_source_file cv2296.cif
_cod_data_source_block I
_cod_original_sg_symbol_Hall '-p 1'
_cod_original_sg_symbol_H-M P-1
_cod_database_code 2215437
_cod_database_fobs_code 2215437

loop_
_symmetry_equiv_pos_as_xyz
'x, y, z'
'-x, -y, -z'

loop_
_atom_site_type_symbol
_atom_site_label
_atom_site_fract_x
_atom_site_fract_y
_atom_site_fract_z
_atom_site_U_iso_or_equiv
_atom_site_adp_type
_atom_site_calc_flag
_atom_site_refinement_flags
_atom_site_occupancy
C C1 0.4786(3) 0.2753(2) 0.45970(17) 0.0404(4) Uani d . 1
C C2 0.6483(2) 0.1345(2) 0.43570(17) 0.0372(4) Uani d . 1
C C3 0.7156(2) 0.0230(2) 0.54871(17) 0.0359(4) Uani d . 1
C C4 0.6070(2) 0.0620(2) 0.67547(17) 0.0377(4) Uani d . 1
C C5 0.4355(2) 0.2018(2) 0.68772(17) 0.0362(4) Uani d . 1
C C6 0.3927(3) 0.4091(3) 0.3547(2) 0.0642(7) Uani d . 1
H H6A 0.3536 0.3671 0.2930 0.096 Uiso calc R 1
H H6B 0.4861 0.4498 0.3080 0.096 Uiso calc R 1
H H6C 0.2837 0.4956 0.3963 0.096 Uiso calc R 1
C C7 0.6634(3) -0.0413(2) 0.79306(18) 0.0416(5) Uani d . 1
C C8 0.7589(3) 0.0936(2) 0.30234(18) 0.0419(5) Uani d . 1
C C9 0.7834(3) 0.1527(2) 0.06883(18) 0.0508(5) Uani d . 1
H H9A 0.7946 0.0472 0.0532 0.061 Uiso calc R 1
H H9B 0.9111 0.1486 0.0606 0.061 Uiso calc R 1
C C10 0.6766(3) 0.2811(3) -0.0303(2) 0.0607(6) Uani d . 1
H H10A 0.5483 0.2884 -0.0181 0.091 Uiso calc R 1
H H10B 0.7395 0.2536 -0.1188 0.091 Uiso calc R 1
H H10C 0.6734 0.3839 -0.0176 0.091 Uiso calc R 1
C C11 0.1222(3) 0.3504(2) 0.8233(2) 0.0510(5) Uani d . 1
H H11A 0.0591 0.3219 0.9096 0.061 Uiso calc R 1
H H11B 0.0634 0.3361 0.7558 0.061 Uiso calc R 1
C C12 0.0869(4) 0.5254(3) 0.8139(2) 0.0636(6) Uani d . 1
H H12A -0.0431 0.5853 0.8561 0.076 Uiso calc R 1
H H12B 0.1725 0.5358 0.8634 0.076 Uiso calc R 1
N N1 0.3761(2) 0.30703(18) 0.58156(14) 0.0422(4) Uani d . 1
N N2 0.8725(2) -0.11440(19) 0.53691(17) 0.0473(4) Uani d D 1
H H2B 0.928(3) -0.122(2) 0.4515(16) 0.057 Uiso d D 1
H H2A 0.900(3) -0.174(2) 0.6103(17) 0.057 Uiso d D 1
N N3 0.7004(3) -0.1181(2) 0.89125(17) 0.0560(5) Uani d . 1
N N4 0.3234(2) 0.23730(19) 0.80702(16) 0.0461(4) Uani d . 1
H H4A 0.372(3) 0.164(3) 0.866(2) 0.055 Uiso d . 1
O O1 0.9108(2) -0.02184(18) 0.28168(15) 0.0628(5) Uani d . 1
O O2 0.67814(19) 0.19305(16) 0.20107(12) 0.0496(4) Uani d . 1
O O3 0.1129(3) 0.59692(18) 0.68257(16) 0.0728(5) Uani d D 1
H H3A 0.111(5) 0.532(3) 0.633(3) 0.109 Uiso d D 1

loop_
_atom_site_aniso_label
_atom_site_aniso_U_11
_atom_site_aniso_U_22
_atom_site_aniso_U_33
_atom_site_aniso_U_12
_atom_site_aniso_U_13
_atom_site_aniso_U_23
C1 0.0431(10) 0.0397(9) 0.0313(10) -0.0113(8) -0.0064(8) 0.0004(7)
C2 0.0384(10) 0.0388(9) 0.0303(9) -0.0129(8) -0.0036(7) -0.0026(7)
C3 0.0368(9) 0.0315(8) 0.0367(10) -0.0112(7) -0.0068(7) -0.0023(7)
C4 0.0415(10) 0.0340(9) 0.0330(10) -0.0117(8) -0.0089(8) 0.0019(7)
C5 0.0379(9) 0.0355(9) 0.0310(9) -0.0115(7) -0.0052(7) -0.0018(7)
C6 0.0650(14) 0.0540(12) 0.0347(11) 0.0083(11) -0.0050(10) 0.0024(9)
C7 0.0395(10) 0.0347(9) 0.0383(10) -0.0056(8) -0.0027(8) -0.0018(8)
C8 0.0452(11) 0.0421(10) 0.0360(10) -0.0155(9) -0.0056(8) -0.0050(8)
C9 0.0582(13) 0.0539(12) 0.0309(10) -0.0174(10) 0.0040(9) -0.0084(9)
C10 0.0656(15) 0.0747(15) 0.0353(11) -0.0241(12) -0.0067(10) -0.0024(10)
C11 0.0446(11) 0.0516(11) 0.0409(11) -0.0098(9) 0.0026(8) -0.0024(9)
C12 0.0740(15) 0.0466(11) 0.0450(13) -0.0019(10) -0.0076(11) -0.0041(9)
N1 0.0429(9) 0.0391(8) 0.0318(8) -0.0065(7) -0.0040(7) -0.0007(6)
N2 0.0499(10) 0.0387(8) 0.0378(9) -0.0058(7) -0.0049(8) 0.0002(7)
N3 0.0602(11) 0.0499(10) 0.0359(9) -0.0054(8) -0.0073(8) 0.0056(8)
N4 0.0455(10) 0.0412(9) 0.0321(9) -0.0025(7) -0.0042(7) 0.0027(7)
O1 0.0578(9) 0.0564(9) 0.0436(8) 0.0027(7) 0.0005(7) -0.0081(7)
O2 0.0509(8) 0.0531(8) 0.0286(7) -0.0074(6) -0.0020(6) -0.0051(6)
O3 0.0843(12) 0.0443(8) 0.0532(10) -0.0013(8) 0.0004(8) 0.0061(7)

loop_
_atom_type_symbol
_atom_type_description
_atom_type_scat_dispersion_real
_atom_type_scat_dispersion_imag
_atom_type_scat_source
C C 0.0033 0.0016 'International Tables Vol C Tables 4.2.6.8 and 6.1.1.4'
H H 0.0000 0.0000 'International Tables Vol C Tables 4.2.6.8 and 6.1.1.4'
N N 0.0061 0.0033 'International Tables Vol C Tables 4.2.6.8 and 6.1.1.4'
O O 0.0106 0.0060 'International Tables Vol C Tables 4.2.6.8 and 6.1.1.4'

loop_
_geom_angle_atom_site_label_1
_geom_angle_atom_site_label_2
_geom_angle_atom_site_label_3
_geom_angle
N1 C1 C2 123.25(16)
N1 C1 C6 111.78(16)
C2 C1 C6 124.95(16)
C1 C2 C3 117.65(15)
C1 C2 C8 124.27(16)
C3 C2 C8 118.08(16)
N2 C3 C4 119.91(16)
N2 C3 C2 122.47(16)
C4 C3 C2 117.61(15)
C5 C4 C3 120.14(15)
C5 C4 C7 118.39(15)
C3 C4 C7 121.43(15)
N1 C5 N4 117.00(15)
N1 C5 C4 121.62(15)
N4 C5 C4 121.38(16)
C1 C6 H6A 109.5
C1 C6 H6B 109.5
H6A C6 H6B 109.5
C1 C6 H6C 109.5
H6A C6 H6C 109.5
H6B C6 H6C 109.5
N3 C7 C4 176.31(18)
O1 C8 O2 120.50(17)
O1 C8 C2 124.55(18)
O2 C8 C2 114.94(16)
O2 C9 C10 107.96(16)
O2 C9 H9A 110.1
C10 C9 H9A 110.1
O2 C9 H9B 110.1
C10 C9 H9B 110.1
H9A C9 H9B 108.4
C9 C10 H10A 109.5
C9 C10 H10B 109.5
H10A C10 H10B 109.5
C9 C10 H10C 109.5
H10A C10 H10C 109.5
H10B C10 H10C 109.5
N4 C11 C12 115.13(18)
N4 C11 H11A 108.5
C12 C11 H11A 108.5
N4 C11 H11B 108.5
C12 C11 H11B 108.5
H11A C11 H11B 107.5
O3 C12 C11 114.25(18)
O3 C12 H12A 108.7
C11 C12 H12A 108.7
O3 C12 H12B 108.7
C11 C12 H12B 108.7
H12A C12 H12B 107.6
C1 N1 C5 119.62(15)
C3 N2 H2B 110.1(13)
C3 N2 H2A 115.4(15)
H2B N2 H2A 134(2)
C5 N4 C11 123.93(15)
C5 N4 H4A 109.6(16)
C11 N4 H4A 123.3(16)
C8 O2 C9 115.70(15)
C12 O3 H3A 105(2)

loop_
_geom_bond_atom_site_label_1
_geom_bond_atom_site_label_2
_geom_bond_distance
C1 N1 1.342(2)
C1 C2 1.410(2)
C1 C6 1.504(2)
C2 C3 1.436(2)
C2 C8 1.474(2)
C3 N2 1.330(2)
C3 C4 1.409(2)
C4 C5 1.403(2)
C4 C7 1.424(2)
C5 N1 1.344(2)
C5 N4 1.349(2)
C6 H6A 0.9600
C6 H6B 0.9600
C6 H6C 0.9600
C7 N3 1.142(2)
C8 O1 1.212(2)
C8 O2 1.333(2)
C9 O2 1.452(2)
C9 C10 1.493(3)
C9 H9A 0.9700
C9 H9B 0.9700
C10 H10A 0.9600
C10 H10B 0.9600
C10 H10C 0.9600
C11 N4 1.461(2)
C11 C12 1.490(3)
C11 H11A 0.9700
C11 H11B 0.9700
C12 O3 1.409(3)
C12 H12A 0.9700
C12 H12B 0.9700
N2 H2B 0.895(15)
N2 H2A 0.859(15)
N4 H4A 0.84(2)
O3 H3A 0.861(17)

loop_
_geom_hbond_atom_site_label_D
_geom_hbond_atom_site_label_H
_geom_hbond_atom_site_label_A
_geom_hbond_site_symmetry_A
_geom_hbond_distance_DH
_geom_hbond_distance_HA
_geom_hbond_distance_DA
_geom_hbond_angle_DHA
_geom_hbond_publ_flag
O3 H3A N1 . 0.861(17) 2.25(3) 2.780(2) 120(3) yes
N2 H2B O1 . 0.895(15) 1.832(17) 2.613(2) 144.6(19) yes
N4 H4A N3 2_657 0.84(2) 2.45(2) 3.105(2) 136.1(19) yes
N2 H2A O3 1_645 0.859(15) 2.175(18) 2.887(2) 140(2) yes
C12 H12A N3 1_465 0.97 2.62 3.442(3) 142.2 ?

loop_
_geom_torsion_atom_site_label_1
_geom_torsion_atom_site_label_2
_geom_torsion_atom_site_label_3
_geom_torsion_atom_site_label_4
_geom_torsion
N1 C1 C2 C3 -1.8(3)
C6 C1 C2 C3 176.79(18)
N1 C1 C2 C8 177.27(16)
C6 C1 C2 C8 -4.2(3)
C1 C2 C3 N2 179.06(17)
C8 C2 C3 N2 -0.1(3)
C1 C2 C3 C4 0.2(2)
C8 C2 C3 C4 -178.96(15)
N2 C3 C4 C5 -176.27(17)
C2 C3 C4 C5 2.7(2)
N2 C3 C4 C7 1.3(3)
C2 C3 C4 C7 -179.74(15)
C3 C4 C5 N1 -4.2(3)
C7 C4 C5 N1 178.16(15)
C3 C4 C5 N4 176.30(16)
C7 C4 C5 N4 -1.4(3)
C1 C2 C8 O1 175.22(19)
C3 C2 C8 O1 -5.7(3)
C1 C2 C8 O2 -5.8(3)
C3 C2 C8 O2 173.23(14)
N4 C11 C12 O3 78.5(3)
C2 C1 N1 C5 0.4(3)
C6 C1 N1 C5 -178.30(17)
N4 C5 N1 C1 -177.88(16)
C4 C5 N1 C1 2.6(3)
N1 C5 N4 C11 18.9(3)
C4 C5 N4 C11 -161.55(17)
C12 C11 N4 C5 -83.0(2)
O1 C8 O2 C9 0.1(3)
C2 C8 O2 C9 -178.88(15)
C10 C9 O2 C8 -177.24(15)

loop_
_cod_related_entry_id
_cod_related_entry_database
_cod_related_entry_code
1 ChemSpider 21123403
